data_1554125
loop_
_publ_author_name
'Kukhta, Nadzeya A.'
'Batsanov, Andrei S.'
'Bryce, Martin R.'
'Monkman, Andrew P.'

_publ_section_title
;
 Importance of Chromophore Rigidity on the Efficiency of Blue Thermally
 Activated Delayed Fluorescence Emitters
;
_journal_issue 50
_journal_name_full 'The Journal of Physical Chemistry C'
_journal_page_first 28564
_journal_paper_doi 10.1021/acs.jpcc.8b10867
_journal_volume 122
_journal_year 2018
_chemical_formula_moiety 'C43 H36 N2 O2 S, C H2 Cl2'
_chemical_formula_sum 'C44 H38 Cl2 N2 O2 S'
_chemical_formula_weight 729.72
_chemical_name_systematic
;
 3,6-Bis(10,11-dihydro-5H-dibenzo[b,f]azepin-5-yl)-9,9-dimethyl-9H-thioxanthene 
 10,10-dioxide, dichloromethane solvate
;
_space_group_crystal_system orthorhombic
_space_group_IT_number 61
_space_group_name_Hall '-P 2ac 2ab'
_space_group_name_H-M_alt 'P b c a'
_atom_sites_solution_hydrogens mixed
_atom_sites_solution_primary dual
_atom_sites_solution_secondary difmap
_audit_creation_date 2018-07-01
_audit_creation_method
;
Olex2 1.2-beta
(compiled 2018.05.29 svn.r3508 for OlexSys, GUI svn.r5506)
;
_cell_angle_alpha 90
_cell_angle_beta 90
_cell_angle_gamma 90
_cell_formula_units_Z 8
_cell_length_a 16.9973(7)
_cell_length_b 11.4060(5)
_cell_length_c 37.2160(16)
_cell_measurement_reflns_used 9930
_cell_measurement_temperature 120
_cell_measurement_theta_max 65.75
_cell_measurement_theta_min 3.52
_cell_volume 7215.1(5)
_computing_cell_refinement 'SAINT v8.38A (Bruker, 2016)'
_computing_data_collection 'APEX3 v.2016.1-0 (Bruker, 2016)'
_computing_data_reduction 'SAINT v8.38A (Bruker, 2016)'
_computing_molecular_graphics 'Olex2 (Dolomanov et al., 2009)'
_computing_publication_material 'Olex2 (Dolomanov et al., 2009)'
_computing_structure_refinement 'ShelXL 2018/3 multi-CPU (Sheldrick, 2015a)'
_computing_structure_solution 'ShelXD (Sheldrick, 2008)'
_diffrn_ambient_temperature 120
_diffrn_detector_area_resol_mean 10.4
_diffrn_detector_type 'Bruker PHOTON 100 CMOS'
_diffrn_measured_fraction_theta_full 0.981
_diffrn_measured_fraction_theta_max 0.981
_diffrn_measurement_device '3-circle area detector diffractometer'
_diffrn_measurement_device_type 'Bruker D8 Venture'
_diffrn_measurement_method \w-scan
_diffrn_radiation_monochromator 'focusing mirrors'
_diffrn_radiation_probe x-ray
_diffrn_radiation_type CuK\a
_diffrn_radiation_wavelength 1.54184
_diffrn_reflns_av_R_equivalents 0.0734
_diffrn_reflns_av_unetI/netI 0.0367
_diffrn_reflns_Laue_measured_fraction_full 0.981
_diffrn_reflns_Laue_measured_fraction_max 0.981
_diffrn_reflns_limit_h_max 17
_diffrn_reflns_limit_h_min -18
_diffrn_reflns_limit_k_max 13
_diffrn_reflns_limit_k_min -13
_diffrn_reflns_limit_l_max 44
_diffrn_reflns_limit_l_min -38
_diffrn_reflns_number 67345
_diffrn_reflns_point_group_measured_fraction_full 0.981
_diffrn_reflns_point_group_measured_fraction_max 0.981
_diffrn_reflns_theta_full 66.681
_diffrn_reflns_theta_max 66.681
_diffrn_reflns_theta_min 2.374
_diffrn_source 'microfocus sealed X-ray tube'
_diffrn_source_type 'Incoatec I\mS microsource'
_diffrn_standards_number 0
_exptl_absorpt_coefficient_mu 2.482
_exptl_absorpt_correction_T_max 0.9661
_exptl_absorpt_correction_T_min 0.5581
_exptl_absorpt_correction_type integration
_exptl_absorpt_process_details
;
 SADABS-2016/2 (Krause et al., 2015) was used for absorption correction. 
 wR2(int) was 0.1281 before and 0.0609 after correction. The Ratio of 
 minimum to maximum transmission is 0.5777. 
 The \l/2 correction factor is Not present.
;
_exptl_crystal_colour colourless
_exptl_crystal_colour_primary colourless
_exptl_crystal_density_diffrn 1.344
_exptl_crystal_description plate
_exptl_crystal_F_000 3056
_exptl_crystal_size_max 0.532
_exptl_crystal_size_mid 0.103
_exptl_crystal_size_min 0.039
_refine_diff_density_max 0.403
_refine_diff_density_min -0.526
_refine_diff_density_rms 0.061
_refine_ls_extinction_coef 0.00022(3)
_refine_ls_extinction_expression Fc^*^=kFc[1+0.001xFc^2^\l^3^/sin(2\q)]^-1/4^
_refine_ls_extinction_method 'SHELXL-2018/3 (Sheldrick, 2015a)'
_refine_ls_goodness_of_fit_ref 1.064
_refine_ls_hydrogen_treatment mixed
_refine_ls_matrix_type full
_refine_ls_number_parameters 465
_refine_ls_number_reflns 6263
_refine_ls_number_restraints 0
_refine_ls_restrained_S_all 1.064
_refine_ls_R_factor_all 0.0750
_refine_ls_R_factor_gt 0.0534
_refine_ls_shift/su_max 0.001
_refine_ls_shift/su_mean 0.000
_refine_ls_structure_factor_coef Fsqd
_refine_ls_weighting_details 'w=1/[\s^2^(Fo^2^)+(0.0466P)^2^+13.7479P] where P=(Fo^2^+2Fc^2^)/3'
_refine_ls_weighting_scheme calc
_refine_ls_wR_factor_gt 0.1247
_refine_ls_wR_factor_ref 0.1337
_reflns_Friedel_coverage 0.000
_reflns_number_gt 4865
_reflns_number_total 6263
_reflns_threshold_expression 'I > 2\s(I)'
_cod_data_source_file azepines.cif
_cod_data_source_block p-DAz-TXO2-120K
_cod_depositor_comments
;
The following automatic conversions were performed:

data item '_diffrn_radiation_probe' value 'X-ray' was changed to
'x-ray' in accordance with the
/home/saulius/struct/COD-crude-data/automatic-downloads/DataCite-retrospective/ACS/depositions/lib/dictionaries/cif_core.dic
dictionary named 'cif_core.dic' version 2.4.2 last updated on
2011-04-26.

Automatic conversion script
Id: cif_fix_values 6909 2019-04-08 15:41:33Z antanas 
;
_cod_database_code 1554125
_ccdc_comments 'full data archived locally as 18srv281'
_shelx_shelxl_version_number 2018/3
_shelx_space_group_comment
;
The symmetry employed for this shelxl refinement is uniquely defined
by the following loop, which should always be used as a source of
symmetry information in preference to the above space-group names.
They are only intended as comments.
;
_shelx_estimated_absorpt_t_max 0.907
_shelx_estimated_absorpt_t_min 0.372
_olex2_refinement_description
;
1. Fixed Uiso
 At 1.2 times of:
  All C(H) groups, All C(H,H) groups
2. Others
 Uiso(H14A)=Uiso(H14B)=Uiso(H14C)=FVAR(1)
 Uiso(H15A)=Uiso(H15B)=Uiso(H15C)=FVAR(2)
3.a Rotating group:
 C14(H14A,H14B,H14C), C15(H15A,H15B,H15C)
3.b Secondary CH2 refined with riding coordinates:
 C22(H22A,H22B), C23(H23A,H23B), C36(H36A,H36B), C37(H37A,H37B), C44(H44A,H44B)
3.c Aromatic/amide H refined with riding coordinates:
 C2(H2), C3(H3), C5(H5), C9(H9), C11(H11), C12(H12), C17(H17), C18(H18),
 C19(H19), C20(H20), C25(H25), C26(H26), C27(H27), C28(H28), C31(H31), C32(H32),
  C33(H33), C34(H34), C39(H39), C40(H40), C41(H41), C42(H42)
;

loop_
_space_group_symop_operation_xyz
'x, y, z'
'-x+1/2, -y, z+1/2'
'x+1/2, -y+1/2, -z'
'-x, y+1/2, -z+1/2'
'-x, -y, -z'
'x-1/2, y, -z-1/2'
'-x-1/2, y-1/2, z'
'x, -y-1/2, z-1/2'

loop_
_atom_site_label
_atom_site_type_symbol
_atom_site_fract_x
_atom_site_fract_y
_atom_site_fract_z
_atom_site_U_iso_or_equiv
_atom_site_adp_type
_atom_site_occupancy
_atom_site_site_symmetry_order
_atom_site_calc_flag
_atom_site_refinement_flags_posn
S S 0.42715(4) 0.49225(6) 0.57247(2) 0.01940(18) Uani 1 1 d .
O1 O 0.46836(12) 0.38203(18) 0.57530(6) 0.0261(5) Uani 1 1 d .
O2 O 0.47474(12) 0.59648(18) 0.57590(6) 0.0266(5) Uani 1 1 d .
N1 N 0.17095(14) 0.4840(2) 0.68031(6) 0.0227(6) Uani 1 1 d .
N2 N 0.23529(14) 0.4596(2) 0.43983(6) 0.0195(5) Uani 1 1 d .
C1 C 0.35061(16) 0.4952(2) 0.60406(8) 0.0182(6) Uani 1 1 d .
C2 C 0.36095(18) 0.4324(3) 0.63579(8) 0.0213(7) Uani 1 1 d .
H2 H 0.408520 0.390599 0.639756 0.026 Uiso 1 1 calc R
C3 C 0.30244(17) 0.4305(3) 0.66154(8) 0.0234(7) Uani 1 1 d .
H3 H 0.310552 0.389815 0.683509 0.028 Uiso 1 1 calc R
C4 C 0.23152(17) 0.4882(2) 0.65529(8) 0.0197(6) Uani 1 1 d .
C5 C 0.22173(17) 0.5511(3) 0.62313(8) 0.0201(6) Uani 1 1 d .
H5 H 0.173475 0.590995 0.619046 0.024 Uiso 1 1 calc R
C6 C 0.27996(16) 0.5571(2) 0.59719(7) 0.0166(6) Uani 1 1 d .
C7 C 0.26868(17) 0.6263(2) 0.56221(8) 0.0187(6) Uani 1 1 d .
C8 C 0.29990(16) 0.5523(2) 0.53058(8) 0.0170(6) Uani 1 1 d .
C9 C 0.25663(17) 0.5395(2) 0.49932(7) 0.0172(6) Uani 1 1 d .
H9 H 0.207143 0.577789 0.497513 0.021 Uiso 1 1 calc R
C10 C 0.28323(16) 0.4719(2) 0.47012(8) 0.0175(6) Uani 1 1 d .
C11 C 0.35674(17) 0.4181(2) 0.47267(8) 0.0199(6) Uani 1 1 d .
H11 H 0.376626 0.374143 0.452986 0.024 Uiso 1 1 calc R
C12 C 0.40058(17) 0.4285(2) 0.50362(8) 0.0205(6) Uani 1 1 d .
H12 H 0.450288 0.390767 0.505240 0.025 Uiso 1 1 calc R
C13 C 0.37275(16) 0.4937(2) 0.53250(8) 0.0187(6) Uani 1 1 d .
C14 C 0.18233(17) 0.6602(3) 0.55683(8) 0.0226(7) Uani 1 1 d .
H14A H 0.165096 0.707355 0.576698 0.021(5) Uiso 1 1 d GR
H14B H 0.150866 0.590365 0.555555 0.021(5) Uiso 1 1 d GR
H14C H 0.176845 0.703791 0.534927 0.021(5) Uiso 1 1 d GR
C15 C 0.31509(19) 0.7437(2) 0.56434(8) 0.0235(7) Uani 1 1 d .
H15A H 0.310004 0.785133 0.542008 0.028(5) Uiso 1 1 d GR
H15B H 0.369626 0.727472 0.568852 0.028(5) Uiso 1 1 d GR
H15C H 0.294337 0.790894 0.583483 0.028(5) Uiso 1 1 d GR
C16 C 0.09155(17) 0.5153(3) 0.67075(8) 0.0207(6) Uani 1 1 d .
C17 C 0.06940(19) 0.6323(3) 0.67394(9) 0.0291(7) Uani 1 1 d .
H17 H 0.106845 0.688777 0.681672 0.035 Uiso 1 1 calc R
C18 C -0.0067(2) 0.6673(3) 0.66597(10) 0.0354(8) Uani 1 1 d .
H18 H -0.021320 0.747460 0.667909 0.043 Uiso 1 1 calc R
C19 C -0.0606(2) 0.5848(3) 0.65521(9) 0.0348(8) Uani 1 1 d .
H19 H -0.113059 0.608004 0.649901 0.042 Uiso 1 1 calc R
C20 C -0.03942(19) 0.4691(3) 0.65207(9) 0.0307(8) Uani 1 1 d .
H20 H -0.077588 0.413604 0.644439 0.037 Uiso 1 1 calc R
C21 C 0.03717(19) 0.4307(3) 0.65984(8) 0.0250(7) Uani 1 1 d .
C22 C 0.0521(2) 0.2993(3) 0.65694(9) 0.0317(8) Uani 1 1 d .
H22A H 0.041547 0.276070 0.631773 0.038 Uiso 1 1 calc R
H22B H 0.012479 0.259254 0.672094 0.038 Uiso 1 1 calc R
C23 C 0.1328(2) 0.2505(3) 0.66717(9) 0.0312(8) Uani 1 1 d .
H23A H 0.131202 0.163821 0.665862 0.037 Uiso 1 1 calc R
H23B H 0.172289 0.278284 0.649563 0.037 Uiso 1 1 calc R
C24 C 0.15799(18) 0.2865(3) 0.70415(8) 0.0260(7) Uani 1 1 d .
C25 C 0.1610(2) 0.2101(3) 0.73336(9) 0.0350(8) Uani 1 1 d .
H25 H 0.149854 0.129269 0.729980 0.042 Uiso 1 1 calc R
C26 C 0.1803(2) 0.2514(3) 0.76742(9) 0.0381(9) Uani 1 1 d .
H26 H 0.182258 0.198385 0.787099 0.046 Uiso 1 1 calc R
C27 C 0.1964(2) 0.3679(3) 0.77285(9) 0.0363(9) Uani 1 1 d .
H27 H 0.208740 0.395524 0.796254 0.044 Uiso 1 1 calc R
C28 C 0.19457(18) 0.4458(3) 0.74387(8) 0.0287(7) Uani 1 1 d .
H28 H 0.206189 0.526469 0.747349 0.034 Uiso 1 1 calc R
C29 C 0.17577(17) 0.4042(3) 0.71028(8) 0.0235(7) Uani 1 1 d .
C30 C 0.15293(16) 0.4927(3) 0.44226(8) 0.0191(6) Uani 1 1 d .
C31 C 0.12975(18) 0.6066(3) 0.43503(8) 0.0221(7) Uani 1 1 d .
H31 H 0.167315 0.663685 0.427864 0.026 Uiso 1 1 calc R
C32 C 0.05046(18) 0.6366(3) 0.43841(8) 0.0260(7) Uani 1 1 d .
H32 H 0.033802 0.714621 0.433675 0.031 Uiso 1 1 calc R
C33 C -0.00357(19) 0.5531(3) 0.44861(9) 0.0313(8) Uani 1 1 d .
H33 H -0.057547 0.573337 0.450883 0.038 Uiso 1 1 calc R
C34 C 0.02098(18) 0.4388(3) 0.45559(9) 0.0300(8) Uani 1 1 d .
H34 H -0.016667 0.381427 0.462459 0.036 Uiso 1 1 calc R
C35 C 0.09904(18) 0.4076(3) 0.45268(8) 0.0219(7) Uani 1 1 d .
C36 C 0.12764(18) 0.2843(3) 0.45761(8) 0.0234(7) Uani 1 1 d .
H36A H 0.085914 0.236437 0.468989 0.028 Uiso 1 1 calc R
H36B H 0.174165 0.283845 0.473616 0.028 Uiso 1 1 calc R
C37 C 0.14942(19) 0.2319(3) 0.42140(8) 0.0264(7) Uani 1 1 d .
H37A H 0.163579 0.148708 0.425386 0.032 Uiso 1 1 calc R
H37B H 0.101597 0.232617 0.406212 0.032 Uiso 1 1 calc R
C38 C 0.21519(17) 0.2878(3) 0.40001(8) 0.0217(7) Uani 1 1 d .
C39 C 0.23775(19) 0.2305(3) 0.36830(8) 0.0277(7) Uani 1 1 d .
H39 H 0.208059 0.164744 0.360451 0.033 Uiso 1 1 calc R
C40 C 0.30137(19) 0.2660(3) 0.34811(9) 0.0291(8) Uani 1 1 d .
H40 H 0.314972 0.224910 0.326796 0.035 Uiso 1 1 calc R
C41 C 0.34535(19) 0.3616(3) 0.35896(9) 0.0301(8) Uani 1 1 d .
H41 H 0.390211 0.385469 0.345599 0.036 Uiso 1 1 calc R
C42 C 0.32309(19) 0.4221(3) 0.38955(8) 0.0268(7) Uani 1 1 d .
H42 H 0.352861 0.488299 0.396949 0.032 Uiso 1 1 calc R
C43 C 0.25789(17) 0.3879(2) 0.40976(8) 0.0195(6) Uani 1 1 d .
Cl1 Cl 0.39824(6) 0.35677(13) 0.75457(3) 0.0667(4) Uani 1 1 d .
Cl2 Cl 0.49836(6) 0.49237(10) 0.70683(3) 0.0519(3) Uani 1 1 d .
C44 C 0.4896(2) 0.4262(5) 0.74894(12) 0.0614(13) Uani 1 1 d .
H44A H 0.496200 0.486476 0.767852 0.074 Uiso 1 1 calc R
H44B H 0.532143 0.367689 0.751882 0.074 Uiso 1 1 calc R

loop_
_atom_site_aniso_label
_atom_site_aniso_U_11
_atom_site_aniso_U_22
_atom_site_aniso_U_33
_atom_site_aniso_U_23
_atom_site_aniso_U_13
_atom_site_aniso_U_12
S 0.0134(4) 0.0222(4) 0.0226(4) 0.0005(3) 0.0003(3) -0.0004(3)
O1 0.0179(11) 0.0308(12) 0.0297(12) 0.0017(9) -0.0005(9) 0.0070(9)
O2 0.0180(12) 0.0308(12) 0.0311(12) -0.0014(9) 0.0002(9) -0.0083(9)
N1 0.0202(14) 0.0276(14) 0.0205(13) 0.0062(11) 0.0012(10) -0.0011(11)
N2 0.0158(13) 0.0218(13) 0.0209(13) -0.0064(10) 0.0022(10) 0.0028(10)
C1 0.0157(15) 0.0185(14) 0.0204(15) -0.0006(12) -0.0006(11) -0.0020(12)
C2 0.0168(16) 0.0221(15) 0.0250(17) 0.0011(13) -0.0020(12) 0.0002(12)
C3 0.0215(17) 0.0263(16) 0.0223(17) 0.0052(13) -0.0017(13) -0.0007(13)
C4 0.0180(16) 0.0205(15) 0.0204(15) -0.0003(12) 0.0019(11) -0.0019(12)
C5 0.0157(16) 0.0223(15) 0.0224(16) -0.0008(12) -0.0016(12) 0.0005(12)
C6 0.0145(15) 0.0157(14) 0.0196(15) -0.0011(11) -0.0015(11) -0.0020(11)
C7 0.0166(16) 0.0186(14) 0.0210(15) -0.0007(12) 0.0006(12) 0.0011(12)
C8 0.0157(16) 0.0124(13) 0.0228(16) 0.0015(11) 0.0032(12) -0.0016(11)
C9 0.0126(15) 0.0150(13) 0.0240(16) 0.0010(12) 0.0026(12) 0.0003(11)
C10 0.0156(15) 0.0149(14) 0.0220(16) 0.0014(11) 0.0001(12) -0.0030(11)
C11 0.0187(16) 0.0186(14) 0.0223(16) -0.0035(12) 0.0027(12) 0.0004(12)
C12 0.0141(15) 0.0211(15) 0.0264(17) -0.0012(12) 0.0024(12) 0.0011(12)
C13 0.0145(15) 0.0177(14) 0.0238(16) 0.0017(12) 0.0005(12) -0.0018(12)
C14 0.0246(17) 0.0238(15) 0.0195(16) 0.0013(12) 0.0012(13) 0.0070(13)
C15 0.0312(18) 0.0160(14) 0.0234(16) 0.0003(12) 0.0013(13) -0.0023(13)
C16 0.0191(16) 0.0265(16) 0.0166(15) 0.0039(12) 0.0050(12) 0.0030(13)
C17 0.0258(19) 0.0280(17) 0.0334(19) 0.0007(14) 0.0046(14) -0.0002(14)
C18 0.033(2) 0.0293(18) 0.044(2) 0.0062(15) 0.0063(16) 0.0111(15)
C19 0.0246(19) 0.045(2) 0.035(2) 0.0097(16) 0.0009(15) 0.0085(16)
C20 0.0236(18) 0.042(2) 0.0263(18) 0.0024(14) -0.0032(14) -0.0030(15)
C21 0.0250(18) 0.0302(17) 0.0198(16) 0.0000(13) 0.0018(13) 0.0012(13)
C22 0.034(2) 0.0314(18) 0.0293(19) -0.0038(14) -0.0047(15) -0.0037(15)
C23 0.035(2) 0.0239(16) 0.0346(19) 0.0014(14) 0.0021(15) 0.0026(14)
C24 0.0214(17) 0.0300(17) 0.0266(18) 0.0068(14) 0.0029(13) 0.0034(13)
C25 0.029(2) 0.0348(19) 0.041(2) 0.0138(16) 0.0020(16) 0.0012(15)
C26 0.026(2) 0.057(2) 0.031(2) 0.0232(18) -0.0011(15) 0.0011(17)
C27 0.0250(19) 0.060(2) 0.0237(18) 0.0075(17) -0.0003(14) 0.0009(17)
C28 0.0235(18) 0.0379(19) 0.0249(18) 0.0033(14) -0.0013(14) 0.0025(14)
C29 0.0178(17) 0.0318(17) 0.0210(16) 0.0056(13) 0.0042(12) 0.0038(13)
C30 0.0166(16) 0.0235(15) 0.0173(15) -0.0043(12) -0.0019(11) 0.0020(12)
C31 0.0232(17) 0.0208(15) 0.0221(16) -0.0019(12) -0.0002(13) -0.0028(13)
C32 0.0235(18) 0.0217(16) 0.0330(18) -0.0025(13) -0.0042(14) 0.0059(13)
C33 0.0146(17) 0.0308(18) 0.048(2) -0.0008(16) -0.0011(15) 0.0050(13)
C34 0.0184(18) 0.0291(18) 0.042(2) 0.0046(15) 0.0015(14) -0.0023(13)
C35 0.0205(17) 0.0243(16) 0.0210(16) 0.0003(12) -0.0016(13) 0.0008(13)
C36 0.0207(17) 0.0212(15) 0.0282(17) 0.0041(13) 0.0002(13) -0.0012(12)
C37 0.0260(18) 0.0203(15) 0.0327(19) -0.0008(13) -0.0032(14) -0.0022(13)
C38 0.0205(16) 0.0203(15) 0.0242(17) -0.0010(12) -0.0062(13) 0.0049(12)
C39 0.0297(19) 0.0264(17) 0.0271(17) -0.0059(14) -0.0081(14) 0.0061(14)
C40 0.034(2) 0.0289(17) 0.0245(17) -0.0075(14) -0.0037(14) 0.0091(15)
C41 0.0270(18) 0.0333(18) 0.0300(19) -0.0001(15) 0.0091(14) 0.0080(14)
C42 0.0265(18) 0.0243(16) 0.0298(18) 0.0000(13) 0.0044(14) 0.0024(13)
C43 0.0204(16) 0.0189(14) 0.0193(15) -0.0008(12) -0.0016(12) 0.0042(12)
Cl1 0.0425(6) 0.1167(10) 0.0408(6) 0.0071(6) -0.0028(5) -0.0150(6)
Cl2 0.0429(6) 0.0673(7) 0.0457(6) 0.0066(5) -0.0040(4) 0.0058(5)
C44 0.034(2) 0.107(4) 0.043(2) 0.010(3) -0.0077(18) -0.002(2)

loop_
_atom_type_symbol
_atom_type_description
_atom_type_scat_dispersion_real
_atom_type_scat_dispersion_imag
_atom_type_scat_source
C C 0.0181 0.0091 'International Tables Vol C Tables 4.2.6.8 and 6.1.1.4'
H H 0.0000 0.0000 'International Tables Vol C Tables 4.2.6.8 and 6.1.1.4'
Cl Cl 0.3639 0.7018 'International Tables Vol C Tables 4.2.6.8 and 6.1.1.4'
N N 0.0311 0.0180 'International Tables Vol C Tables 4.2.6.8 and 6.1.1.4'
O O 0.0492 0.0322 'International Tables Vol C Tables 4.2.6.8 and 6.1.1.4'
S S 0.3331 0.5567 'International Tables Vol C Tables 4.2.6.8 and 6.1.1.4'

loop_
_exptl_crystal_face_index_h
_exptl_crystal_face_index_k
_exptl_crystal_face_index_l
_exptl_crystal_face_perp_dist
0.00 -1.00 -1.00 0.2260
1.00 0.00 0.00 0.0510
-1.00 0.00 0.00 0.0470
1.00 1.00 1.00 0.1880
0.00 0.00 -1.00 0.0020
0.00 0.00 1.00 0.0180

loop_
_geom_angle_atom_site_label_1
_geom_angle_atom_site_label_2
_geom_angle_atom_site_label_3
_geom_angle
O1 S O2 116.05(12)
O1 S C1 109.14(13)
O1 S C13 109.04(13)
O2 S C1 109.92(13)
O2 S C13 111.30(13)
C13 S C1 100.22(13)
C4 N1 C16 121.3(2)
C4 N1 C29 119.9(2)
C16 N1 C29 113.6(2)
C10 N2 C30 119.0(2)
C10 N2 C43 121.9(2)
C43 N2 C30 117.0(2)
C2 C1 S 117.7(2)
C2 C1 C6 121.1(3)
C6 C1 S 121.2(2)
C3 C2 C1 120.4(3)
C2 C3 C4 120.0(3)
N1 C4 C3 120.8(3)
N1 C4 C5 120.1(3)
C3 C4 C5 119.1(3)
C6 C5 C4 122.3(3)
C1 C6 C7 121.0(2)
C5 C6 C1 117.2(3)
C5 C6 C7 121.8(3)
C6 C7 C8 108.8(2)
C6 C7 C15 109.6(2)
C8 C7 C15 109.6(2)
C14 C7 C6 111.1(2)
C14 C7 C8 111.6(2)
C14 C7 C15 106.0(2)
C9 C8 C7 121.1(2)
C9 C8 C13 117.4(3)
C13 C8 C7 121.5(3)
C8 C9 C10 122.4(3)
N2 C10 C9 119.4(2)
C11 C10 N2 122.2(3)
C11 C10 C9 118.4(3)
C12 C11 C10 120.3(3)
C11 C12 C13 120.6(3)
C8 C13 S 120.8(2)
C12 C13 S 118.2(2)
C12 C13 C8 120.9(3)
C17 C16 N1 118.0(3)
C17 C16 C21 120.6(3)
C21 C16 N1 121.4(3)
C18 C17 C16 120.7(3)
C19 C18 C17 119.2(3)
C20 C19 C18 120.5(3)
C19 C20 C21 121.8(3)
C16 C21 C20 117.2(3)
C16 C21 C22 126.2(3)
C20 C21 C22 116.6(3)
C21 C22 C23 119.4(3)
C24 C23 C22 112.6(3)
C25 C24 C23 123.8(3)
C25 C24 C29 117.8(3)
C29 C24 C23 118.4(3)
C26 C25 C24 120.5(3)
C27 C26 C25 120.6(3)
C26 C27 C28 119.9(3)
C29 C28 C27 119.2(3)
C24 C29 N1 117.9(3)
C28 C29 N1 119.9(3)
C28 C29 C24 122.1(3)
C31 C30 N2 120.4(3)
C31 C30 C35 121.5(3)
C35 C30 N2 118.1(3)
C30 C31 C32 119.2(3)
C33 C32 C31 119.9(3)
C32 C33 C34 120.0(3)
C35 C34 C33 121.0(3)
C30 C35 C36 118.4(3)
C34 C35 C30 118.5(3)
C34 C35 C36 123.0(3)
C35 C36 C37 109.8(2)
C38 C37 C36 118.7(3)
C39 C38 C37 116.7(3)
C43 C38 C37 126.1(3)
C43 C38 C39 117.1(3)
C40 C39 C38 122.5(3)
C39 C40 C41 119.8(3)
C40 C41 C42 119.0(3)
C41 C42 C43 121.4(3)
C38 C43 N2 121.8(3)
C42 C43 N2 118.2(3)
C42 C43 C38 120.0(3)
Cl2 C44 Cl1 112.2(2)

loop_
_geom_bond_atom_site_label_1
_geom_bond_atom_site_label_2
_geom_bond_distance
S O1 1.443(2)
S O2 1.444(2)
S C1 1.754(3)
S C13 1.752(3)
N1 C4 1.389(4)
N1 C16 1.441(4)
N1 C29 1.442(4)
N2 C10 1.398(4)
N2 C30 1.453(4)
N2 C43 1.438(4)
C1 C2 1.393(4)
C1 C6 1.416(4)
C2 C3 1.381(4)
C3 C4 1.393(4)
C4 C5 1.406(4)
C5 C6 1.384(4)
C6 C7 1.535(4)
C7 C8 1.543(4)
C7 C14 1.531(4)
C7 C15 1.556(4)
C8 C9 1.384(4)
C8 C13 1.409(4)
C9 C10 1.408(4)
C10 C11 1.395(4)
C11 C12 1.377(4)
C12 C13 1.390(4)
C16 C17 1.392(4)
C16 C21 1.397(4)
C17 C18 1.385(5)
C18 C19 1.374(5)
C19 C20 1.373(5)
C20 C21 1.404(5)
C21 C22 1.523(4)
C22 C23 1.529(5)
C23 C24 1.498(5)
C24 C25 1.394(4)
C24 C29 1.395(4)
C25 C26 1.391(5)
C26 C27 1.372(5)
C27 C28 1.398(5)
C28 C29 1.375(4)
C30 C31 1.384(4)
C30 C35 1.390(4)
C31 C32 1.396(4)
C32 C33 1.377(4)
C33 C34 1.393(4)
C34 C35 1.378(4)
C35 C36 1.500(4)
C36 C37 1.520(4)
C37 C38 1.513(4)
C38 C39 1.402(4)
C38 C43 1.401(4)
C39 C40 1.378(5)
C40 C41 1.382(5)
C41 C42 1.384(4)
C42 C43 1.395(4)
Cl1 C44 1.756(5)
Cl2 C44 1.746(4)
